data_4060890
loop_
_publ_author_name
'Izmer, Vyatcheslav V.'
'Lebedev, Artyom Y.'
'Nikulin, Mikhail V.'
'Ryabov, Alexey N.'
'Asachenko, Andrei F.'
'Lygin, Alexander V.'
'Sorokin, Denis A.'
'Voskoboynikov, Alexander Z.'

_publ_section_title
;
 Palladium-Catalyzed Pathways to Aryl-Substituted Indenes:
 Efficient Synthesis of Ligands and the Respectiveansa-Zirconocenes
;
_journal_coden_ASTM ORGND7
_journal_issue 5
_journal_name_full Organometallics
_journal_page_first 1217
_journal_page_last 1229
_journal_paper_doi 10.1021/om050937e
_journal_volume 25
_journal_year 2006
_chemical_formula_moiety 'C46 H38 Cl2 Si Zr, 0.5(C7 H8)'
_chemical_formula_sum 'C49.5 H42 Cl2 Si Zr'
_chemical_formula_weight 827.04
_space_group_IT_number 2
_space_group_name_Hall '-P 1'
_space_group_name_H-M_alt 'P -1'
_symmetry_cell_setting triclinic
_symmetry_space_group_name_Hall '-P 1'
_symmetry_space_group_name_H-M 'P -1'
_cell_angle_alpha 66.730(4)
_cell_angle_beta 82.080(5)
_cell_angle_gamma 74.276(4)
_cell_formula_units_Z 2
_cell_length_a 9.961(3)
_cell_length_b 13.732(4)
_cell_length_c 16.317(4)
_cell_measurement_temperature 110(2)
_cell_volume 1972.3(9)
_diffrn_ambient_temperature 110(2)
_exptl_crystal_density_diffrn 1.393
_cod_duplicate_entry 4074844
_cod_depositor_comments
;
The following automatic conversions were performed:
'_symmetry_cell_setting' value 'Triclinic' changed to 'triclinic'
according to '/home/saulius/struct/CIF-dictionaries/cif_core.dic'
dictionary named 'cif_core.dic' version 2.4.1 from 2010-06-29.

Automatic conversion script
Id: cif_fix_enum 1527 2010-12-29 10:47:43Z saulius 
;
_cod_original_formula_sum 'C49.50 H42 Cl2 Si Zr'
_cod_database_code 4060890

loop_
_symmetry_equiv_pos_as_xyz
'x, y, z'
'-x, -y, -z'

loop_
_atom_site_label
_atom_site_type_symbol
_atom_site_fract_x
_atom_site_fract_y
_atom_site_fract_z
_atom_site_U_iso_or_equiv
_atom_site_adp_type
_atom_site_occupancy
_atom_site_symmetry_multiplicity
_atom_site_calc_flag
_atom_site_refinement_flags
_atom_site_disorder_assembly
_atom_site_disorder_group
Zr1 Zr 0.29377(4) -0.16624(3) -0.09159(2) 0.02184(14) Uani 1 1 d . . .
Si1 Si 0.59655(12) -0.22742(10) 0.00126(7) 0.0227(3) Uani 1 1 d . . .
Cl1 Cl 0.07060(11) -0.16435(9) -0.01006(8) 0.0325(3) Uani 1 1 d . . .
Cl2 Cl 0.21821(12) -0.11172(9) -0.24052(7) 0.0311(3) Uani 1 1 d . . .
C1 C 0.4649(4) -0.0951(3) -0.0501(3) 0.0223(9) Uani 1 1 d . . .
C2 C 0.4557(4) -0.0319(3) -0.1457(3) 0.0220(9) Uani 1 1 d . . .
C3 C 0.5570(4) -0.0243(3) -0.2173(3) 0.0203(9) Uani 1 1 d . . .
H3 H 0.647(5) -0.067(3) -0.208(3) 0.024(11) Uiso 1 1 d . . .
C4 C 0.5273(4) 0.0548(3) -0.2997(3) 0.0234(9) Uani 1 1 d . . .
C5 C 0.3913(4) 0.1264(4) -0.3157(3) 0.0251(9) Uani 1 1 d . . .
H5 H 0.377(4) 0.180(3) -0.368(3) 0.016(10) Uiso 1 1 d . . .
C6 C 0.2876(4) 0.1202(3) -0.2509(3) 0.0234(9) Uani 1 1 d . . .
C7 C 0.3187(4) 0.0397(3) -0.1632(3) 0.0217(9) Uani 1 1 d . . .
C8 C 0.2438(4) 0.0214(3) -0.0800(3) 0.0226(9) Uani 1 1 d . . .
H8 H 0.141(5) 0.058(4) -0.069(3) 0.039(13) Uiso 1 1 d . . .
C9 C 0.3334(4) -0.0560(3) -0.0119(3) 0.0220(9) Uani 1 1 d . . .
C10 C 0.6350(4) 0.0727(3) -0.3732(3) 0.0267(9) Uani 1 1 d . . .
C11 C 0.7739(5) 0.0564(4) -0.3549(3) 0.0302(10) Uani 1 1 d . . .
H11 H 0.806(4) 0.034(3) -0.300(3) 0.017(10) Uiso 1 1 d . . .
C12 C 0.8753(5) 0.0756(4) -0.4226(3) 0.0384(12) Uani 1 1 d . . .
H12 H 0.980(5) 0.063(3) -0.406(3) 0.026(11) Uiso 1 1 d . . .
C13 C 0.8395(5) 0.1084(4) -0.5103(3) 0.0398(12) Uani 1 1 d . . .
H13 H 0.905(5) 0.115(4) -0.555(4) 0.050(15) Uiso 1 1 d . . .
C14 C 0.7033(5) 0.1224(4) -0.5297(3) 0.0373(12) Uani 1 1 d . . .
H14 H 0.679(4) 0.144(3) -0.591(2) 0.010(9) Uiso 1 1 d . . .
C15 C 0.6020(5) 0.1058(4) -0.4614(3) 0.0308(10) Uani 1 1 d . . .
H15 H 0.517(4) 0.114(3) -0.476(2) 0.013(10) Uiso 1 1 d . . .
C16 C 0.1486(4) 0.1988(4) -0.2708(3) 0.0245(9) Uani 1 1 d . . .
C17 C 0.0248(5) 0.1641(4) -0.2534(3) 0.0282(10) Uani 1 1 d . . .
H17 H 0.035(4) 0.089(3) -0.227(2) 0.010(10) Uiso 1 1 d . . .
C18 C -0.1010(5) 0.2386(4) -0.2798(3) 0.0308(10) Uani 1 1 d . . .
H18 H -0.187(4) 0.212(3) -0.269(3) 0.027(11) Uiso 1 1 d . . .
C19 C -0.1049(6) 0.3478(4) -0.3217(3) 0.0329(11) Uani 1 1 d . . .
H19 H -0.182(5) 0.389(4) -0.332(3) 0.035(14) Uiso 1 1 d . . .
C20 C 0.0149(5) 0.3847(4) -0.3374(3) 0.0313(11) Uani 1 1 d . . .
H20 H 0.015(5) 0.457(4) -0.363(3) 0.030(13) Uiso 1 1 d . . .
C21 C 0.1409(5) 0.3105(4) -0.3121(3) 0.0282(10) Uani 1 1 d . . .
H21 H 0.218(4) 0.338(3) -0.324(2) 0.013(10) Uiso 1 1 d . . .
C22 C 0.2902(5) -0.0862(5) 0.0858(3) 0.0272(10) Uani 1 1 d . . .
H22C H 0.304(5) -0.162(5) 0.113(3) 0.045(15) Uiso 1 1 d . . .
H22B H 0.347(5) -0.064(4) 0.119(3) 0.033(12) Uiso 1 1 d . . .
H22A H 0.206(6) -0.044(5) 0.083(4) 0.061(18) Uiso 1 1 d . . .
C1' C 0.4979(4) -0.3135(3) -0.0210(3) 0.0210(9) Uani 1 1 d . . .
C2' C 0.4905(4) -0.3198(3) -0.1078(3) 0.0203(9) Uani 1 1 d . . .
C3' C 0.5776(4) -0.2953(3) -0.1871(3) 0.0202(9) Uani 1 1 d . . .
H3' H 0.654(4) -0.271(3) -0.189(3) 0.025(11) Uiso 1 1 d . . .
C4' C 0.5462(4) -0.3116(3) -0.2590(3) 0.0209(9) Uani 1 1 d . . .
C5' C 0.4262(4) -0.3504(3) -0.2562(3) 0.0200(9) Uani 1 1 d . . .
H5' H 0.409(4) -0.361(3) -0.308(3) 0.019(10) Uiso 1 1 d . . .
C6' C 0.3359(4) -0.3716(3) -0.1833(3) 0.0218(9) Uani 1 1 d . . .
C7' C 0.3683(4) -0.3576(3) -0.1070(3) 0.0205(9) Uani 1 1 d . . .
C8' C 0.3013(5) -0.3721(3) -0.0220(3) 0.0228(9) Uani 1 1 d . . .
H8' H 0.226(4) -0.394(3) -0.002(3) 0.022(11) Uiso 1 1 d . . .
C9' C 0.3806(4) -0.3507(3) 0.0308(3) 0.0241(9) Uani 1 1 d . . .
C10' C 0.6387(4) -0.2893(3) -0.3413(2) 0.0214(9) Uani 1 1 d . . .
C11' C 0.6934(4) -0.1984(4) -0.3733(3) 0.0250(9) Uani 1 1 d . . .
H11' H 0.679(4) -0.150(3) -0.347(2) 0.008(9) Uiso 1 1 d . . .
C12' C 0.7838(5) -0.1798(4) -0.4478(3) 0.0314(10) Uani 1 1 d . . .
H12' H 0.811(4) -0.115(4) -0.466(3) 0.023(11) Uiso 1 1 d . . .
C13' C 0.8217(5) -0.2528(4) -0.4903(3) 0.0295(10) Uani 1 1 d . . .
H13' H 0.882(5) -0.242(3) -0.538(3) 0.030(12) Uiso 1 1 d . . .
C14' C 0.7658(5) -0.3429(4) -0.4599(3) 0.0292(10) Uani 1 1 d . . .
H14' H 0.789(4) -0.392(4) -0.480(3) 0.026(12) Uiso 1 1 d . . .
C15' C 0.6744(4) -0.3617(4) -0.3866(3) 0.0249(9) Uani 1 1 d . . .
H15' H 0.628(4) -0.424(3) -0.362(3) 0.021(10) Uiso 1 1 d . . .
C16' C 0.2064(4) -0.4042(3) -0.1850(3) 0.0233(9) Uani 1 1 d . . .
C17' C 0.1580(4) -0.4844(4) -0.1117(3) 0.0266(10) Uani 1 1 d . . .
H17' H 0.214(4) -0.528(3) -0.057(3) 0.018(10) Uiso 1 1 d . . .
C18' C 0.0356(5) -0.5110(4) -0.1161(3) 0.0306(10) Uani 1 1 d . . .
H18' H 0.007(4) -0.560(3) -0.074(3) 0.018(11) Uiso 1 1 d . . .
C19' C -0.0398(5) -0.4613(4) -0.1925(3) 0.0333(11) Uani 1 1 d . . .
H19' H -0.124(5) -0.481(3) -0.199(3) 0.034(12) Uiso 1 1 d . . .
C20' C 0.0063(5) -0.3825(4) -0.2646(3) 0.0359(11) Uani 1 1 d . . .
H20' H -0.045(5) -0.342(4) -0.319(4) 0.050(15) Uiso 1 1 d . . .
C21' C 0.1271(5) -0.3534(4) -0.2608(3) 0.0314(10) Uani 1 1 d . . .
H21' H 0.159(5) -0.290(4) -0.317(3) 0.050(15) Uiso 1 1 d . . .
C22' C 0.3457(5) -0.3744(4) 0.1288(3) 0.0258(10) Uani 1 1 d . . .
H22E H 0.249(5) -0.346(4) 0.137(3) 0.029(12) Uiso 1 1 d . . .
H22F H 0.397(4) -0.346(3) 0.158(3) 0.030(11) Uiso 1 1 d . . .
H22D H 0.359(4) -0.479(3) 0.171(3) 0.028(11) Uiso 1 1 d . . .
C23 C 0.6225(6) -0.2636(5) 0.1221(3) 0.0315(11) Uani 1 1 d . . .
H23A H 0.685(6) -0.233(4) 0.128(3) 0.046(15) Uiso 1 1 d . . .
H23B H 0.651(6) -0.327(5) 0.144(4) 0.06(2) Uiso 1 1 d . . .
H23C H 0.549(8) -0.240(6) 0.155(5) 0.09(2) Uiso 1 1 d . . .
C24 C 0.7721(5) -0.2301(4) -0.0563(3) 0.0273(10) Uani 1 1 d . . .
H24A H 0.776(5) -0.215(4) -0.121(4) 0.053(15) Uiso 1 1 d . . .
H24B H 0.837(6) -0.289(5) -0.024(4) 0.064(19) Uiso 1 1 d . . .
H24C H 0.801(6) -0.168(5) -0.062(4) 0.074(19) Uiso 1 1 d . . .
C1S C 0.3935(16) -0.3842(15) -0.5354(15) 0.071(4) Uani 0.50 1 d P . .
H1SA H 0.3666 -0.3094 -0.5755 0.050 Uiso 0.50 1 d PR . .
C2S C 0.319(3) -0.407(3) -0.461(2) 0.163(13) Uani 0.50 1 d P . .
H2SA H 0.2266 -0.3675 -0.4514 0.050 Uiso 0.50 1 d PR . .
C3S C 0.405(2) -0.517(3) -0.3968(13) 0.122(9) Uani 0.50 1 d P . .
H3SA H 0.3823 -0.5409 -0.3339 0.050 Uiso 0.50 1 d PR . .
C5S C 0.5890(12) -0.5430(11) -0.5182(11) 0.050(4) Uani 0.50 1 d PD . .
H5SA H 0.6741 -0.5848 -0.5352 0.050 Uiso 0.50 1 d PR . .
C4S C 0.5047(11) -0.5714(9) -0.4263(8) 0.121(4) Uani 1 1 d D . .
C6S C 0.603(3) -0.6745(19) -0.3852(16) 1.5(3) Uani 0.50 1 d PD . .
H6SB H 0.5289 -0.6662 -0.3425 0.050 Uiso 0.50 1 d PR . .
H6SC H 0.6114 -0.7415 -0.3932 0.050 Uiso 0.50 1 d PR . .
H6SD H 0.6892 -0.6761 -0.3638 0.050 Uiso 0.50 1 d PR . .

loop_
_atom_site_aniso_label
_atom_site_aniso_U_11
_atom_site_aniso_U_22
_atom_site_aniso_U_33
_atom_site_aniso_U_23
_atom_site_aniso_U_13
_atom_site_aniso_U_12
Zr1 0.0199(2) 0.0264(3) 0.0227(2) -0.01216(18) 0.00004(15) -0.00700(18)
Si1 0.0227(6) 0.0260(7) 0.0221(6) -0.0093(5) -0.0026(5) -0.0088(5)
Cl1 0.0207(6) 0.0398(7) 0.0455(6) -0.0255(6) 0.0076(5) -0.0106(5)
Cl2 0.0381(6) 0.0302(6) 0.0274(5) -0.0143(5) -0.0090(5) -0.0027(5)
C1 0.024(2) 0.026(2) 0.022(2) -0.0108(19) -0.0003(16) -0.0104(19)
C2 0.023(2) 0.022(2) 0.027(2) -0.0120(19) 0.0003(17) -0.0104(19)
C3 0.018(2) 0.019(2) 0.026(2) -0.0098(18) -0.0003(17) -0.0039(19)
C4 0.021(2) 0.025(2) 0.027(2) -0.0120(19) 0.0014(17) -0.0065(19)
C5 0.028(2) 0.022(2) 0.022(2) -0.007(2) -0.0023(18) -0.003(2)
C6 0.024(2) 0.021(2) 0.026(2) -0.0106(19) -0.0027(17) -0.0040(19)
C7 0.022(2) 0.022(2) 0.025(2) -0.0129(18) -0.0008(17) -0.0055(19)
C8 0.022(2) 0.024(2) 0.026(2) -0.0129(19) 0.0032(17) -0.007(2)
C9 0.024(2) 0.020(2) 0.026(2) -0.0108(18) -0.0014(17) -0.0094(19)
C10 0.023(2) 0.022(2) 0.032(2) -0.0094(19) 0.0054(18) -0.0040(19)
C11 0.023(2) 0.029(3) 0.035(3) -0.011(2) 0.004(2) -0.006(2)
C12 0.028(3) 0.034(3) 0.047(3) -0.012(2) 0.009(2) -0.009(2)
C13 0.036(3) 0.030(3) 0.040(3) -0.007(2) 0.015(2) -0.004(2)
C14 0.046(3) 0.028(3) 0.024(2) -0.004(2) 0.007(2) 0.000(2)
C15 0.025(3) 0.029(3) 0.034(2) -0.011(2) 0.001(2) -0.003(2)
C16 0.027(2) 0.028(3) 0.019(2) -0.0103(19) 0.0001(17) -0.005(2)
C17 0.029(3) 0.025(3) 0.028(2) -0.012(2) 0.0021(19) -0.002(2)
C18 0.019(2) 0.039(3) 0.032(2) -0.011(2) -0.0001(18) -0.007(2)
C19 0.030(3) 0.032(3) 0.031(2) -0.013(2) -0.004(2) 0.007(2)
C20 0.035(3) 0.027(3) 0.033(2) -0.013(2) -0.004(2) -0.004(2)
C21 0.029(3) 0.029(3) 0.031(2) -0.015(2) 0.0024(19) -0.008(2)
C22 0.030(3) 0.031(3) 0.026(2) -0.015(2) 0.0020(19) -0.009(2)
C1' 0.017(2) 0.021(2) 0.025(2) -0.0086(18) -0.0001(16) -0.0044(18)
C2' 0.018(2) 0.018(2) 0.026(2) -0.0087(18) 0.0004(16) -0.0058(18)
C3' 0.016(2) 0.021(2) 0.026(2) -0.0105(18) 0.0029(16) -0.0076(18)
C4' 0.018(2) 0.018(2) 0.025(2) -0.0077(18) 0.0024(16) -0.0049(18)
C5' 0.023(2) 0.017(2) 0.021(2) -0.0086(17) -0.0022(16) -0.0029(18)
C6' 0.020(2) 0.018(2) 0.028(2) -0.0093(18) -0.0010(17) -0.0049(18)
C7' 0.020(2) 0.018(2) 0.027(2) -0.0115(18) -0.0003(16) -0.0064(18)
C8' 0.020(2) 0.024(2) 0.025(2) -0.0085(19) 0.0001(17) -0.008(2)
C9' 0.019(2) 0.026(2) 0.027(2) -0.0114(19) 0.0010(17) -0.0038(19)
C10' 0.016(2) 0.026(2) 0.0191(19) -0.0050(18) -0.0008(16) -0.0048(18)
C11' 0.024(2) 0.028(3) 0.025(2) -0.012(2) -0.0011(17) -0.006(2)
C12' 0.035(3) 0.034(3) 0.028(2) -0.009(2) -0.0005(19) -0.015(2)
C13' 0.026(2) 0.040(3) 0.019(2) -0.008(2) 0.0038(18) -0.009(2)
C14' 0.026(2) 0.036(3) 0.026(2) -0.014(2) -0.0013(18) -0.002(2)
C15' 0.026(2) 0.023(2) 0.024(2) -0.0071(19) -0.0022(17) -0.006(2)
C16' 0.022(2) 0.025(2) 0.028(2) -0.0144(19) 0.0026(17) -0.0096(19)
C17' 0.023(2) 0.029(3) 0.033(2) -0.016(2) -0.0021(19) -0.005(2)
C18' 0.031(3) 0.029(3) 0.035(3) -0.011(2) 0.005(2) -0.016(2)
C19' 0.022(2) 0.038(3) 0.046(3) -0.017(2) -0.003(2) -0.014(2)
C20' 0.032(3) 0.042(3) 0.037(3) -0.015(2) -0.006(2) -0.013(2)
C21' 0.028(3) 0.033(3) 0.035(3) -0.012(2) -0.005(2) -0.011(2)
C22' 0.025(3) 0.035(3) 0.023(2) -0.014(2) 0.0024(18) -0.014(2)
C23 0.036(3) 0.035(3) 0.031(3) -0.016(3) -0.005(2) -0.012(3)
C24 0.021(2) 0.026(3) 0.032(3) -0.005(2) -0.0066(19) -0.008(2)
C1S 0.061(9) 0.052(10) 0.128(14) -0.056(11) -0.029(10) -0.012(8)
C2S 0.116(18) 0.26(3) 0.24(3) -0.24(3) 0.02(2) -0.05(2)
C3S 0.124(16) 0.26(3) 0.094(13) -0.132(16) 0.074(11) -0.165(19)
C5S 0.028(7) 0.015(6) 0.104(11) -0.012(7) -0.029(7) -0.001(5)
C4S 0.107(7) 0.147(10) 0.188(11) -0.128(9) 0.020(8) -0.069(8)
C6S 1.7(4) 1.4(3) 2.0(6) -1.0(4) -1.0(4) -0.3(3)

loop_
_geom_bond_atom_site_label_1
_geom_bond_atom_site_label_2
_geom_bond_distance
_geom_bond_site_symmetry_2
_geom_bond_publ_flag
Zr1 Cl2 2.4069(12) . ?
Zr1 Cl1 2.4275(12) . ?
Zr1 C1 2.462(4) . ?
Zr1 C1' 2.475(4) . ?
Zr1 C9 2.482(4) . ?
Zr1 C2' 2.532(4) . ?
Zr1 C9' 2.538(4) . ?
Zr1 C8 2.567(4) . ?
Zr1 C8' 2.580(4) . ?
Zr1 C2 2.591(4) . ?
Zr1 C7' 2.633(4) . ?
Zr1 C7 2.667(4) . ?
Si1 C24 1.865(5) . ?
Si1 C23 1.870(5) . ?
Si1 C1 1.880(4) . ?
Si1 C1' 1.887(4) . ?
C1 C9 1.432(6) . ?
C1 C2 1.456(5) . ?
C2 C3 1.424(5) . ?
C2 C7 1.438(6) . ?
C3 C4 1.363(6) . ?
C3 H3 0.92(4) . ?
C4 C5 1.429(6) . ?
C4 C10 1.485(6) . ?
C5 C6 1.366(6) . ?
C5 H5 0.88(4) . ?
C6 C7 1.433(6) . ?
C6 C16 1.491(6) . ?
C7 C8 1.420(5) . ?
C8 C9 1.409(6) . ?
C8 H8 1.04(5) . ?
C9 C22 1.510(6) . ?
C10 C15 1.386(6) . ?
C10 C11 1.395(6) . ?
C11 C12 1.384(6) . ?
C11 H11 0.90(4) . ?
C12 C13 1.386(7) . ?
C12 H12 1.06(4) . ?
C13 C14 1.380(7) . ?
C13 H13 0.91(5) . ?
C14 C15 1.388(6) . ?
C14 H14 0.97(4) . ?
C15 H15 0.87(4) . ?
C16 C17 1.393(6) . ?
C16 C21 1.396(6) . ?
C17 C18 1.381(6) . ?
C17 H17 0.93(4) . ?
C18 C19 1.373(7) . ?
C18 H18 0.99(4) . ?
C19 C20 1.373(7) . ?
C19 H19 0.81(5) . ?
C20 C21 1.379(6) . ?
C20 H20 0.91(5) . ?
C21 H21 0.91(4) . ?
C22 H22C 0.93(5) . ?
C22 H22B 1.01(4) . ?
C22 H22A 0.87(6) . ?
C1' C9' 1.432(5) . ?
C1' C2' 1.466(5) . ?
C2' C3' 1.430(5) . ?
C2' C7' 1.443(5) . ?
C3' C4' 1.368(5) . ?
C3' H3' 0.91(4) . ?
C4' C5' 1.423(5) . ?
C4' C10' 1.494(5) . ?
C5' C6' 1.373(5) . ?
C5' H5' 0.96(4) . ?
C6' C7' 1.422(5) . ?
C6' C16' 1.483(5) . ?
C7' C8' 1.417(5) . ?
C8' C9' 1.403(5) . ?
C8' H8' 0.86(4) . ?
C9' C22' 1.509(5) . ?
C10' C11' 1.379(6) . ?
C10' C15' 1.406(5) . ?
C11' C12' 1.390(6) . ?
C11' H11' 0.90(4) . ?
C12' C13' 1.379(6) . ?
C12' H12' 0.93(4) . ?
C13' C14' 1.378(6) . ?
C13' H13' 0.91(4) . ?
C14' C15' 1.382(6) . ?
C14' H14' 0.83(4) . ?
C15' H15' 1.00(4) . ?
C16' C21' 1.388(6) . ?
C16' C17' 1.402(6) . ?
C17' C18' 1.382(6) . ?
C17' H17' 0.99(4) . ?
C18' C19' 1.376(6) . ?
C18' H18' 0.83(4) . ?
C19' C20' 1.372(7) . ?
C19' H19' 0.98(4) . ?
C20' C21' 1.383(6) . ?
C20' H20' 0.97(5) . ?
C21' H21' 1.06(5) . ?
C22' H22E 0.95(4) . ?
C22' H22F 0.98(4) . ?
C22' H22D 1.31(4) . ?
C23 H23A 0.87(5) . ?
C23 H23B 0.79(6) . ?
C23 H23C 0.91(8) . ?
C24 H24A 1.00(5) . ?
C24 H24B 0.91(6) . ?
C24 H24C 0.94(6) . ?
C1S C5S 1.026(19) 2_644 ?
C1S C4S 1.258(18) 2_644 ?
C1S C2S 1.30(3) . ?
C1S C6S 1.23(2) 2_644 ?
C1S H1SA 0.9599 . ?
C2S C5S 1.09(3) 2_644 ?
C2S C3S 1.56(4) . ?
C2S H2SA 0.9600 . ?
C3S C5S 1.31(3) 2_644 ?
C3S C4S 1.23(2) . ?
C3S H3SA 0.9600 . ?
C5S C1S 1.026(19) 2_644 ?
C5S C2S 1.09(3) 2_644 ?
C5S C3S 1.31(3) 2_644 ?
C5S C4S 1.574(19) . ?
C5S C4S 1.572(17) 2_644 ?
C5S H5SA 0.9600 . ?
C4S C1S 1.258(18) 2_644 ?
C4S C6S 1.448(3) . ?
C4S C5S 1.572(17) 2_644 ?
C6S C1S 1.23(2) 2_644 ?
C6S H6SB 0.9600 . ?
C6S H6SC 0.9601 . ?
C6S H6SD 0.9600 . ?
